data_2007796
loop_
_publ_author_name
'Cambie, Richard C.'
'Mitchell, Lorna H.'
'Rickard, Clifton E. F.'
'Rutledge, P. Stewart'

_publ_section_title
;
 12,12-Ethylenedioxy-8\a,9\a-epoxypodocarpan-19-oic Acid
;
_journal_issue 11
_journal_name_full 'Acta Crystallographica Section C'
_journal_page_first 1672
_journal_page_last 1673
_journal_paper_doi 10.1107/S0108270198008269
_journal_volume 54
_journal_year 1998
_chemical_formula_moiety 'C19 H28 O5'
_chemical_formula_sum 'C19 H28 O5'
_chemical_formula_weight 336.41
_chemical_name_systematic
;
 ?
;
_space_group_IT_number 4
_symmetry_cell_setting monoclinic
_symmetry_space_group_name_Hall 'P 2yb'
_symmetry_space_group_name_H-M 'P 1 21 1'
_audit_creation_method SHELXL-97
_cell_angle_alpha 90.00
_cell_angle_beta 111.2140(10)
_cell_angle_gamma 90.00
_cell_formula_units_Z 2
_cell_length_a 10.8912(6)
_cell_length_b 7.4907(4)
_cell_length_c 11.2879(6)
_cell_measurement_reflns_used 4922
_cell_measurement_temperature 203(2)
_cell_measurement_theta_max 27.5
_cell_measurement_theta_min 2.0
_cell_volume 858.49(8)
_computing_cell_refinement 'SAINT (Siemens 1994b)'
_computing_data_collection 'SMART (Siemens 1994b)'
_computing_data_reduction SAINT
_computing_molecular_graphics 'SHELXTL (Siemens 1994a)'
_computing_publication_material SHELXL97
_computing_structure_refinement 'SHELXL97 (Sheldrick, 1997)'
_computing_structure_solution 'SHELXS97 (Sheldrick, 1990)'
_diffrn_ambient_temperature 203(2)
_diffrn_measured_fraction_theta_full 0.959
_diffrn_measured_fraction_theta_max 0.959
_diffrn_measurement_device_type 'Siemens SMART with area detector'
_diffrn_measurement_method '\w scans'
_diffrn_radiation_monochromator graphite
_diffrn_radiation_source 'fine-focus sealed tube'
_diffrn_radiation_type MoK\a
_diffrn_radiation_wavelength 0.71073
_diffrn_reflns_av_R_equivalents 0.036
_diffrn_reflns_av_sigmaI/netI 0.0540
_diffrn_reflns_limit_h_max 13
_diffrn_reflns_limit_h_min -14
_diffrn_reflns_limit_k_max 8
_diffrn_reflns_limit_k_min -9
_diffrn_reflns_limit_l_max 14
_diffrn_reflns_limit_l_min 0
_diffrn_reflns_number 5329
_diffrn_reflns_theta_full 27.49
_diffrn_reflns_theta_max 27.49
_diffrn_reflns_theta_min 1.94
_diffrn_standards_decay_% 0
_exptl_absorpt_coefficient_mu 0.093
_exptl_absorpt_correction_T_max 0.964
_exptl_absorpt_correction_T_min 0.946
_exptl_absorpt_correction_type 'multi-scan (Blessing, 1995)'
_exptl_crystal_colour Colourless
_exptl_crystal_density_diffrn 1.301
_exptl_crystal_density_method 'not measured'
_exptl_crystal_description Prism
_exptl_crystal_F_000 364
_exptl_crystal_size_max 0.60
_exptl_crystal_size_mid 0.45
_exptl_crystal_size_min 0.40
_refine_diff_density_max 0.451
_refine_diff_density_min -0.292
_refine_ls_abs_structure_details 'Flack (1983)'
_refine_ls_abs_structure_Flack 0.7(10)
_refine_ls_extinction_method none
_refine_ls_goodness_of_fit_ref 1.030
_refine_ls_hydrogen_treatment 'H atoms: see below'
_refine_ls_matrix_type full
_refine_ls_number_parameters 219
_refine_ls_number_reflns 2979
_refine_ls_number_restraints 1
_refine_ls_restrained_S_all 1.030
_refine_ls_R_factor_all 0.051
_refine_ls_R_factor_obs 0.048
_refine_ls_shift/su_max 0.002
_refine_ls_shift/su_mean 0.000
_refine_ls_structure_factor_coef Fsqd
_refine_ls_weighting_details 'w = 1/[\s^2^(Fo^2^)+(0.0904P)^2^] where P = (Fo^2^+2Fc^2^)/3'
_refine_ls_weighting_scheme calc
_refine_ls_wR_factor_obs 0.125
_refine_ls_wR_factor_ref 0.126
_reflns_number_gt 2778
_reflns_number_total 2979
_reflns_threshold_expression I>2\s(I)
_cod_data_source_file da1020.cif
_cod_data_source_block lhm337
_cod_depositor_comments
;
The following automatic conversions were performed:
'_symmetry_cell_setting' value 'Monoclinic' changed to 'monoclinic'
according to '/home/saulius/struct/CIF-dictionaries/cif_core.dic'
dictionary named 'cif_core.dic' version 2.4.1 from 2010-06-29.

Automatic conversion script
Id: cif_fix_enum 1527 2010-12-29 10:47:43Z saulius 

The following automatic conversions were performed:

'_symmetry_cell_setting' value 'Monoclinic' changed to 'monoclinic'
according to /home/saulius/struct/CIF-dictionaries/cif_core.dic
dictionary named 'cif_core.dic' version 2.4.1 from 2010-06-29.

Automatic conversion script
Id: cif_fix_values 1715 2011-07-08 13:25:40Z adriana 

The following automatic conversions were performed:

'_refine_ls_weighting_scheme' value 'calc w =
1/[\s^2^(Fo^2^)+(0.0904P)^2^] where P = (Fo^2^+2Fc^2^)/3' was changed
to 'calc'. New tag '_refine_ls_weighting_details' was created. The
value of the new tag was set to 'w = 1/[\s^2^(Fo^2^)+(0.0904P)^2^]
where P = (Fo^2^+2Fc^2^)/3'.

Automatic conversion script
Id: cif_fix_values 3143 2015-03-26 13:38:13Z robertas 
;
_cod_original_sg_symbol_Hall 'P 2y1'
_cod_original_sg_symbol_H-M 'P 21'
_cod_database_code 2007796

loop_
_symmetry_equiv_pos_as_xyz
'x, y, z'
'-x, y+1/2, -z'

loop_
_atom_site_label
_atom_site_fract_x
_atom_site_fract_y
_atom_site_fract_z
_atom_site_U_iso_or_equiv
_atom_site_adp_type
_atom_site_calc_flag
_atom_site_refinement_flags
_atom_site_occupancy
_atom_site_disorder_assembly
_atom_site_disorder_group
_atom_site_type_symbol
O1 0.08291(13) 0.4423(2) 0.54378(13) 0.0253(3) Uani d . 1 . . O
O2 0.20330(16) 0.0211(2) 0.80780(14) 0.0337(4) Uani d . 1 . . O
O3 0.38704(13) 0.1738(2) 0.82311(13) 0.0256(3) Uani d . 1 . . O
O4 0.41255(16) 0.6259(3) 0.26365(16) 0.0411(5) Uani d . 1 . . O
H4 0.4837 0.6096 0.2540 0.049 Uiso calc R 1 . . H
O5 0.35573(16) 0.3841(2) 0.14286(16) 0.0383(4) Uani d . 1 . . O
C1 0.1198(2) 0.1947(3) 0.33652(18) 0.0258(4) Uani d . 1 . . C
H1A 0.1378 0.0756 0.3749 0.031 Uiso calc R 1 . . H
H1B 0.0310 0.2296 0.3305 0.031 Uiso calc R 1 . . H
C2 0.1252(2) 0.1873(3) 0.20297(19) 0.0292(4) Uani d . 1 . . C
H2A 0.2119 0.1441 0.2080 0.035 Uiso calc R 1 . . H
H2B 0.0586 0.1035 0.1505 0.035 Uiso calc R 1 . . H
C3 0.1004(2) 0.3710(3) 0.14164(18) 0.0273(4) Uani d . 1 . . C
H3A 0.0099 0.4068 0.1285 0.033 Uiso calc R 1 . . H
H3B 0.1080 0.3629 0.0579 0.033 Uiso calc R 1 . . H
C4 0.19468(18) 0.5168(3) 0.21910(17) 0.0216(4) Uani d . 1 . . C
C5 0.19547(17) 0.5155(3) 0.35809(17) 0.0191(4) Uani d . 1 . . C
H5A 0.1047 0.5480 0.3501 0.023 Uiso calc R 1 . . H
C6 0.2846(2) 0.6553(3) 0.44817(18) 0.0258(4) Uani d . 1 . . C
H6A 0.3765 0.6163 0.4750 0.031 Uiso calc R 1 . . H
H6B 0.2765 0.7690 0.4030 0.031 Uiso calc R 1 . . H
C7 0.2476(2) 0.6825(3) 0.56538(19) 0.0280(4) Uani d . 1 . . C
H7A 0.3217 0.7395 0.6321 0.034 Uiso calc R 1 . . H
H7B 0.1724 0.7641 0.5434 0.034 Uiso calc R 1 . . H
C8 0.21283(18) 0.5116(3) 0.61764(18) 0.0223(4) Uani d . 1 . . C
C9 0.19783(17) 0.3398(3) 0.54960(16) 0.0200(4) Uani d . 1 . . C
C10 0.22063(18) 0.3285(3) 0.42275(17) 0.0188(3) Uani d . 1 . . C
C11 0.2065(2) 0.1642(3) 0.62006(18) 0.0231(4) Uani d . 1 . . C
H11A 0.2704 0.0873 0.6021 0.028 Uiso calc R 1 . . H
H11B 0.1206 0.1050 0.5856 0.028 Uiso calc R 1 . . H
C12 0.24576(19) 0.1787(3) 0.76366(19) 0.0246(4) Uani d . 1 . . C
C13 0.1929(2) 0.3461(3) 0.80458(18) 0.0277(4) Uani d . 1 . . C
H13A 0.0964 0.3441 0.7693 0.033 Uiso calc R 1 . . H
H13B 0.2211 0.3483 0.8974 0.033 Uiso calc R 1 . . H
C14 0.2421(2) 0.5124(3) 0.75948(19) 0.0281(4) Uani d . 1 . . C
H14A 0.3374 0.5224 0.8045 0.034 Uiso calc R 1 . . H
H14B 0.2007 0.6174 0.7811 0.034 Uiso calc R 1 . . H
C15 0.2903(3) -0.0057(4) 0.9352(2) 0.0433(6) Uani d . 1 . . C
H15A 0.3081 -0.1331 0.9528 0.052 Uiso calc R 1 . . H
H15B 0.2524 0.0427 0.9951 0.052 Uiso calc R 1 . . H
C16 0.4159(2) 0.0936(3) 0.94627(19) 0.0316(5) Uani d . 1 . . C
H16A 0.4366 0.1851 1.0127 0.038 Uiso calc R 1 . . H
H16B 0.4904 0.0111 0.9661 0.038 Uiso calc R 1 . . H
C17 0.3624(2) 0.2614(3) 0.45106(19) 0.0251(4) Uani d . 1 . . C
H17A 0.3688 0.1369 0.4763 0.038 Uiso calc R 1 . . H
H17B 0.4234 0.3317 0.5193 0.038 Uiso calc R 1 . . H
H17C 0.3843 0.2733 0.3754 0.038 Uiso calc R 1 . . H
C18 0.1416(2) 0.6971(3) 0.1558(2) 0.0328(5) Uani d . 1 . . C
H18A 0.1357 0.6947 0.0679 0.049 Uiso calc R 1 . . H
H18B 0.2009 0.7920 0.2006 0.049 Uiso calc R 1 . . H
H18C 0.0550 0.7183 0.1588 0.049 Uiso calc R 1 . . H
C19 0.32900(19) 0.4964(3) 0.20566(17) 0.0240(4) Uani d . 1 . . C

loop_
_atom_site_aniso_label
_atom_site_aniso_U_11
_atom_site_aniso_U_22
_atom_site_aniso_U_33
_atom_site_aniso_U_12
_atom_site_aniso_U_13
_atom_site_aniso_U_23
O1 0.0206(7) 0.0259(7) 0.0304(7) 0.0041(6) 0.0104(5) -0.0013(6)
O2 0.0399(9) 0.0304(9) 0.0331(8) -0.0081(7) 0.0161(6) 0.0064(7)
O3 0.0253(7) 0.0251(8) 0.0274(7) 0.0028(6) 0.0107(5) 0.0027(6)
O4 0.0326(8) 0.0483(11) 0.0512(10) -0.0190(8) 0.0257(7) -0.0234(8)
O5 0.0392(8) 0.0348(10) 0.0512(10) -0.0047(8) 0.0289(7) -0.0131(8)
C1 0.0305(10) 0.0191(10) 0.0275(9) -0.0074(8) 0.0101(8) -0.0035(8)
C2 0.0357(11) 0.0215(10) 0.0287(10) -0.0073(9) 0.0097(8) -0.0064(8)
C3 0.0256(9) 0.0315(12) 0.0230(9) -0.0058(9) 0.0065(7) 0.0004(8)
C4 0.0229(9) 0.0188(9) 0.0238(9) 0.0028(8) 0.0094(7) 0.0017(8)
C5 0.0190(8) 0.0141(8) 0.0253(9) -0.0004(7) 0.0093(6) -0.0018(7)
C6 0.0323(10) 0.0166(10) 0.0311(10) -0.0066(8) 0.0144(8) -0.0037(8)
C7 0.0399(11) 0.0137(9) 0.0319(10) -0.0005(9) 0.0150(8) -0.0043(8)
C8 0.0238(9) 0.0182(9) 0.0261(9) 0.0027(8) 0.0106(7) -0.0013(8)
C9 0.0200(8) 0.0164(9) 0.0238(8) 0.0003(7) 0.0082(6) -0.0003(7)
C10 0.0210(8) 0.0130(8) 0.0228(8) -0.0011(7) 0.0083(6) -0.0021(7)
C11 0.0272(9) 0.0164(10) 0.0269(9) -0.0025(8) 0.0111(7) -0.0005(8)
C12 0.0245(9) 0.0235(10) 0.0289(10) -0.0003(8) 0.0134(7) 0.0032(8)
C13 0.0295(10) 0.0322(11) 0.0255(9) 0.0066(9) 0.0149(7) 0.0012(9)
C14 0.0346(11) 0.0242(10) 0.0267(10) 0.0049(9) 0.0124(8) -0.0038(9)
C15 0.0606(17) 0.0392(14) 0.0301(11) -0.0066(12) 0.0165(11) 0.0084(11)
C16 0.0385(12) 0.0329(12) 0.0241(9) 0.0105(10) 0.0120(8) 0.0031(9)
C17 0.0271(10) 0.0220(10) 0.0276(9) 0.0066(8) 0.0116(8) 0.0029(8)
C18 0.0412(12) 0.0256(11) 0.0343(11) 0.0092(10) 0.0168(9) 0.0094(9)
C19 0.0256(10) 0.0247(10) 0.0235(9) -0.0038(8) 0.0109(7) -0.0009(8)

loop_
_atom_type_symbol
_atom_type_description
_atom_type_scat_dispersion_real
_atom_type_scat_dispersion_imag
_atom_type_scat_source
C C 0.0033 0.0016 'International Tables Vol C Tables 4.2.6.8 and 6.1.1.4'
H H 0.0000 0.0000 'International Tables Vol C Tables 4.2.6.8 and 6.1.1.4'
O O 0.0106 0.0060 'International Tables Vol C Tables 4.2.6.8 and 6.1.1.4'

loop_
_geom_angle_atom_site_label_1
_geom_angle_atom_site_label_2
_geom_angle_atom_site_label_3
_geom_angle
_geom_angle_publ_flag
C9 O1 C8 61.17(12) ?
C12 O2 C15 106.85(17) ?
C12 O3 C16 106.46(15) ?
C2 C1 C10 111.86(16) ?
C3 C2 C1 110.60(18) ?
C2 C3 C4 114.34(16) ?
C19 C4 C3 109.77(16) ?
C19 C4 C18 104.63(16) ?
C3 C4 C18 107.34(16) ?
C19 C4 C5 116.06(15) ?
C3 C4 C5 109.03(15) ?
C18 C4 C5 109.62(16) ?
C6 C5 C10 109.94(15) ?
C6 C5 C4 115.62(15) ?
C10 C5 C4 114.29(14) ?
C7 C6 C5 111.27(16) ?
C8 C7 C6 113.92(17) ?
O1 C8 C9 59.29(12) y
O1 C8 C7 114.03(16) y
C9 C8 C7 122.02(16) y
O1 C8 C14 113.35(15) y
C9 C8 C14 119.63(17) y
C7 C8 C14 114.94(17) y
O1 C9 C8 59.54(12) y
O1 C9 C11 111.76(15) y
C8 C9 C11 120.44(15) y
O1 C9 C10 114.43(14) y
C8 C9 C10 120.40(16) y
C11 C9 C10 115.96(16) y
C9 C10 C17 108.11(14) ?
C9 C10 C1 107.72(15) ?
C17 C10 C1 110.43(17) ?
C9 C10 C5 109.01(15) ?
C17 C10 C5 112.53(15) ?
C1 C10 C5 108.91(15) ?
C9 C11 C12 115.80(17) ?
O2 C12 O3 104.11(16) ?
O2 C12 C13 111.79(15) ?
O3 C12 C13 109.76(17) ?
O2 C12 C11 108.20(17) ?
O3 C12 C11 109.60(15) ?
C13 C12 C11 112.99(17) ?
C14 C13 C12 110.94(15) ?
C13 C14 C8 112.77(17) ?
O2 C15 C16 105.29(17) ?
O3 C16 C15 104.43(17) ?
O5 C19 O4 122.18(18) ?
O5 C19 C4 124.88(19) ?
O4 C19 C4 112.75(17) ?

loop_
_geom_bond_atom_site_label_1
_geom_bond_atom_site_label_2
_geom_bond_site_symmetry_2
_geom_bond_distance
_geom_bond_publ_flag
O1 C9 . 1.450(2) y
O1 C8 . 1.453(2) y
O2 C12 . 1.422(3) ?
O2 C15 . 1.422(3) ?
O3 C12 . 1.439(2) ?
O3 C16 . 1.441(2) ?
O4 C19 . 1.329(3) ?
O5 C19 . 1.202(3) ?
C1 C2 . 1.531(3) ?
C1 C10 . 1.544(3) ?
C2 C3 . 1.520(3) ?
C3 C4 . 1.537(3) ?
C4 C19 . 1.532(2) ?
C4 C18 . 1.540(3) ?
C4 C5 . 1.566(2) ?
C5 C6 . 1.535(3) ?
C5 C10 . 1.557(3) ?
C6 C7 . 1.529(3) ?
C7 C8 . 1.514(3) y
C8 C9 . 1.477(3) y
C8 C14 . 1.515(3) y
C9 C11 . 1.522(3) y
C9 C10 . 1.542(2) y
C10 C17 . 1.544(3) ?
C11 C12 . 1.523(3) ?
C12 C13 . 1.520(3) ?
C13 C14 . 1.515(3) ?
C15 C16 . 1.522(4) ?

loop_
_geom_hbond_atom_site_label_D
_geom_hbond_atom_site_label_H
_geom_hbond_atom_site_label_A
_geom_hbond_site_symmetry_A
_geom_hbond_distance_DH
_geom_hbond_distance_HA
_geom_hbond_distance_DA
_geom_hbond_angle_DHA
O4 H4 O3 2_656 0.83 1.96 2.720(2) 151.1

loop_
_cod_related_entry_id
_cod_related_entry_database
_cod_related_entry_code
1 ChemSpider 21185760
